data_4127623
loop_
_publ_author_name
'Br\"uckner, Tobias'
'Stennett, Tom E.'
'He\&s, Merlin'
'Braunschweig, Holger'

_publ_section_title
;
 Single and Double Hydroboration of B-B Triple Bonds and Convergent Routes
 to a Cationic Tetraborane.
;
_journal_issue 37
_journal_name_full 'Journal of the American Chemical Society'
_journal_page_first 14898
_journal_page_last 14903
_journal_paper_doi 10.1021/jacs.9b07991
_journal_volume 141
_journal_year 2019
_chemical_formula_moiety 'C66 H80 B4 N4 O4'
_chemical_formula_sum 'C66 H80 B4 N4 O4'
_chemical_formula_weight 1036.58
_space_group_crystal_system triclinic
_space_group_IT_number 2
_space_group_name_Hall '-P 1'
_space_group_name_H-M_alt 'P -1'
_symmetry_space_group_name_Hall '-P 1'
_symmetry_space_group_name_H-M 'P -1'
_atom_sites_solution_hydrogens mixed
_atom_sites_solution_primary dual
_atom_sites_solution_secondary difmap
_audit_creation_method SHELXL-2014/7
_cell_angle_alpha 100.879(2)
_cell_angle_beta 108.559(2)
_cell_angle_gamma 113.0500(10)
_cell_formula_units_Z 1
_cell_length_a 10.3336(4)
_cell_length_b 12.7293(5)
_cell_length_c 13.7552(6)
_cell_measurement_reflns_used 9866
_cell_measurement_temperature 100(2)
_cell_measurement_theta_max 26.72
_cell_measurement_theta_min 2.20
_cell_volume 1472.97(11)
_computing_cell_refinement 'Saint+ ver. V8.37A (Bruker AXS)'
_computing_data_collection 'APEX2 ver. 2014.9 (Bruker AXS)'
_computing_data_reduction 'Saint+ ver. V8.37A (Bruker AXS)'
_computing_molecular_graphics 'ShelXLe (Huebschle et all, 2011)'
_computing_publication_material 'SHELXL-2014/7 (Sheldrick, 2014)'
_computing_structure_refinement 'SHELXL-2014/7 (Sheldrick, 2014)'
_computing_structure_solution 'SHELXT (Sheldrick, 2014)'
_diffrn_ambient_temperature 100(2)
_diffrn_detector 'CMOS area detector (Photon II)'
_diffrn_detector_area_resol_mean 7.5
_diffrn_measured_fraction_theta_full 0.999
_diffrn_measured_fraction_theta_max 0.999
_diffrn_measurement_device_type 'Bruker D8 Quest'
_diffrn_measurement_method '\f and \w scans'
_diffrn_radiation_monochromator 'multi-layer mirror'
_diffrn_radiation_type MoK\a
_diffrn_radiation_wavelength 0.71073
_diffrn_reflns_av_R_equivalents 0.0600
_diffrn_reflns_av_unetI/netI 0.0273
_diffrn_reflns_Laue_measured_fraction_full 0.999
_diffrn_reflns_Laue_measured_fraction_max 0.999
_diffrn_reflns_limit_h_max 12
_diffrn_reflns_limit_h_min -12
_diffrn_reflns_limit_k_max 15
_diffrn_reflns_limit_k_min -15
_diffrn_reflns_limit_l_max 17
_diffrn_reflns_limit_l_min -17
_diffrn_reflns_number 54126
_diffrn_reflns_point_group_measured_fraction_full 0.999
_diffrn_reflns_point_group_measured_fraction_max 0.999
_diffrn_reflns_theta_full 26.000
_diffrn_reflns_theta_max 26.372
_diffrn_reflns_theta_min 2.008
_diffrn_source 'microfocus sealed tube (Incoatec ImS)'
_exptl_absorpt_coefficient_mu 0.071
_exptl_absorpt_correction_T_max 0.7454
_exptl_absorpt_correction_T_min 0.7071
_exptl_absorpt_correction_type multi-scan
_exptl_absorpt_process_details 'SadAbs 2016/2 (Bruker AXS)'
_exptl_crystal_colour colourless
_exptl_crystal_density_diffrn 1.169
_exptl_crystal_description block
_exptl_crystal_F_000 556
_exptl_crystal_size_max 0.255
_exptl_crystal_size_mid 0.174
_exptl_crystal_size_min 0.132
_refine_diff_density_max 0.302
_refine_diff_density_min -0.206
_refine_diff_density_rms 0.042
_refine_ls_extinction_method none
_refine_ls_goodness_of_fit_ref 1.042
_refine_ls_hydrogen_treatment mixed
_refine_ls_matrix_type full
_refine_ls_number_parameters 363
_refine_ls_number_reflns 6009
_refine_ls_number_restraints 0
_refine_ls_restrained_S_all 1.042
_refine_ls_R_factor_all 0.0523
_refine_ls_R_factor_gt 0.0419
_refine_ls_shift/su_max 0.000
_refine_ls_shift/su_mean 0.000
_refine_ls_structure_factor_coef Fsqd
_refine_ls_weighting_details 'w=1/[\s^2^(Fo^2^)+(0.0346P)^2^+0.8069P] where P=(Fo^2^+2Fc^2^)/3'
_refine_ls_weighting_scheme calc
_refine_ls_wR_factor_gt 0.0935
_refine_ls_wR_factor_ref 0.1003
_reflns_Friedel_coverage 0.000
_reflns_number_gt 5035
_reflns_number_total 6009
_reflns_threshold_expression 'I > 2\s(I)'
_cod_data_source_file ja9b07991_si_003.cif
_cod_data_source_block ToBr019
_cod_database_code 4127623
_shelx_shelxl_version_number 2014/7
_shelx_space_group_comment
;
The symmetry employed for this shelxl refinement is uniquely defined
by the following loop, which should always be used as a source of
symmetry information in preference to the above space-group names.
They are only intended as comments.
;
_shelx_estimated_absorpt_t_min 0.982
_shelx_estimated_absorpt_t_max 0.991

loop_
_space_group_symop_operation_xyz
'x, y, z'
'-x, -y, -z'

loop_
_atom_site_label
_atom_site_type_symbol
_atom_site_fract_x
_atom_site_fract_y
_atom_site_fract_z
_atom_site_U_iso_or_equiv
_atom_site_adp_type
_atom_site_occupancy
_atom_site_site_symmetry_order
_atom_site_calc_flag
_atom_site_refinement_flags_posn
_atom_site_refinement_flags_adp
O1 O 0.67052(11) 0.48347(8) 0.36747(7) 0.0172(2) Uani 1 1 d . .
H1 H 0.4932(19) 0.3640(15) 0.4827(13) 0.023(4) Uiso 1 1 d . .
C1 C 0.52622(16) 0.40949(12) 0.18425(11) 0.0167(3) Uani 1 1 d . .
N1 N 0.19225(13) 0.25957(10) 0.43008(9) 0.0153(2) Uani 1 1 d . .
B1 B 0.51001(18) 0.43384(13) 0.34578(13) 0.0162(3) Uani 1 1 d . .
O2 O 0.42229(11) 0.38866(9) 0.23016(8) 0.0180(2) Uani 1 1 d . .
C2 C 0.49782(17) 0.38671(13) 0.07566(11) 0.0210(3) Uani 1 1 d . .
H2 H 0.3948 0.3480 0.0187 0.025 Uiso 1 1 calc R U
N2 N 0.16519(13) 0.39692(10) 0.36388(9) 0.0161(2) Uani 1 1 d . .
B2 B 0.45165(17) 0.42414(13) 0.44610(12) 0.0154(3) Uani 1 1 d . .
C6 C 0.67614(16) 0.46636(12) 0.26773(11) 0.0165(3) Uani 1 1 d . .
C5 C 0.80579(16) 0.50270(13) 0.24707(12) 0.0205(3) Uani 1 1 d . .
H5 H 0.9083 0.5415 0.3047 0.025 Uiso 1 1 calc R U
C4 C 0.77882(17) 0.47964(14) 0.13697(12) 0.0229(3) Uani 1 1 d . .
H4 H 0.8650 0.5028 0.1190 0.028 Uiso 1 1 calc R U
C3 C 0.62823(17) 0.42340(13) 0.05333(12) 0.0223(3) Uani 1 1 d . .
H3 H 0.6137 0.4096 -0.0206 0.027 Uiso 1 1 calc R U
C7 C 0.26930(15) 0.36083(12) 0.41012(10) 0.0146(3) Uani 1 1 d . .
C8 C 0.02474(16) 0.21975(13) 0.39199(13) 0.0223(3) Uani 1 1 d . .
H8A H -0.0078 0.2101 0.4515 0.027 Uiso 1 1 calc R U
H8AB H -0.0392 0.1416 0.3285 0.027 Uiso 1 1 calc R U
C9 C 0.01121(16) 0.32393(13) 0.35924(13) 0.0230(3) Uani 1 1 d . .
H9A H -0.0727 0.2928 0.2842 0.028 Uiso 1 1 calc R U
H9AB H -0.0098 0.3723 0.4115 0.028 Uiso 1 1 calc R U
C10 C 0.18314(15) 0.48159(12) 0.30630(11) 0.0162(3) Uani 1 1 d . .
C12 C 0.23597(16) 0.67940(13) 0.29737(12) 0.0197(3) Uani 1 1 d . .
H12 H 0.2649 0.7623 0.3321 0.024 Uiso 1 1 calc R U
C11 C 0.22105(15) 0.60231(12) 0.35780(11) 0.0176(3) Uani 1 1 d . .
C13 C 0.21023(16) 0.63957(13) 0.18855(12) 0.0199(3) Uani 1 1 d . .
C14 C 0.16217(16) 0.51708(13) 0.13776(11) 0.0192(3) Uani 1 1 d . .
H14 H 0.1402 0.4877 0.0624 0.023 Uiso 1 1 calc R U
C15 C 0.14515(15) 0.43594(12) 0.19403(11) 0.0171(3) Uani 1 1 d . .
C16 C 0.23768(17) 0.65111(13) 0.47220(11) 0.0216(3) Uani 1 1 d . .
H16A H 0.1646 0.6827 0.4699 0.032 Uiso 1 1 calc R U
H16B H 0.3447 0.7172 0.5193 0.032 Uiso 1 1 calc R U
H16C H 0.2146 0.5852 0.5018 0.032 Uiso 1 1 calc R U
C17 C 0.23085(19) 0.72720(14) 0.12751(13) 0.0275(3) Uani 1 1 d . .
H17A H 0.2019 0.6829 0.0509 0.041 Uiso 1 1 calc R U
H17B H 0.3401 0.7917 0.1622 0.041 Uiso 1 1 calc R U
H17C H 0.1638 0.7639 0.1297 0.041 Uiso 1 1 calc R U
C18 C 0.07766(17) 0.30172(13) 0.13129(12) 0.0213(3) Uani 1 1 d . .
H18A H 0.1009 0.2922 0.0675 0.032 Uiso 1 1 calc R U
H18B H -0.0357 0.2602 0.1065 0.032 Uiso 1 1 calc R U
H18C H 0.1239 0.2656 0.1792 0.032 Uiso 1 1 calc R U
C19 C 0.24682(15) 0.17536(12) 0.45639(11) 0.0161(3) Uani 1 1 d . .
C20 C 0.26791(16) 0.10393(12) 0.37739(11) 0.0181(3) Uani 1 1 d . .
C21 C 0.31196(17) 0.01893(13) 0.40377(12) 0.0220(3) Uani 1 1 d . .
H21 H 0.3285 -0.0292 0.3522 0.026 Uiso 1 1 calc R U
C22 C 0.33222(17) 0.00279(13) 0.50324(12) 0.0228(3) Uani 1 1 d . .
H22 H 0.3621 -0.0559 0.5194 0.027 Uiso 1 1 calc R U
C23 C 0.30891(16) 0.07231(13) 0.57879(12) 0.0210(3) Uani 1 1 d . .
H23 H 0.3221 0.0604 0.6467 0.025 Uiso 1 1 calc R U
C24 C 0.26618(15) 0.16003(12) 0.55745(11) 0.0172(3) Uani 1 1 d . .
C25 C 0.24279(16) 0.23430(12) 0.64376(11) 0.0180(3) Uani 1 1 d . .
H25 H 0.2224 0.2970 0.6179 0.022 Uiso 1 1 calc R U
C26 C 0.38928(18) 0.30110(14) 0.75343(12) 0.0271(3) Uani 1 1 d . .
H26A H 0.3727 0.3508 0.8069 0.041 Uiso 1 1 calc R U
H26B H 0.4783 0.3542 0.7428 0.041 Uiso 1 1 calc R U
H26C H 0.4106 0.2411 0.7807 0.041 Uiso 1 1 calc R U
C27 C 0.10199(19) 0.15342(14) 0.66010(14) 0.0299(4) Uani 1 1 d . .
H27A H 0.0834 0.2048 0.7107 0.045 Uiso 1 1 calc R U
H27B H 0.1231 0.0953 0.6909 0.045 Uiso 1 1 calc R U
H27C H 0.0095 0.1085 0.5892 0.045 Uiso 1 1 calc R U
C28 C 0.24161(17) 0.11378(13) 0.26494(12) 0.0213(3) Uani 1 1 d . .
H28 H 0.2422 0.1932 0.2685 0.026 Uiso 1 1 calc R U
C29 C 0.3697(2) 0.11459(15) 0.23140(14) 0.0308(4) Uani 1 1 d . .
H29A H 0.3539 0.1316 0.1632 0.046 Uiso 1 1 calc R U
H29B H 0.3652 0.0346 0.2199 0.046 Uiso 1 1 calc R U
H29C H 0.4720 0.1781 0.2897 0.046 Uiso 1 1 calc R U
C30 C 0.0812(2) 0.01100(15) 0.17673(13) 0.0326(4) Uani 1 1 d . .
H30A H 0.0661 0.0199 0.1053 0.049 Uiso 1 1 calc R U
H30B H -0.0006 0.0158 0.1956 0.049 Uiso 1 1 calc R U
H30C H 0.0757 -0.0684 0.1729 0.049 Uiso 1 1 calc R U
C1_1 C 0.6247(3) 0.04279(18) 0.09835(18) 0.0543(6) Uani 1 1 d . .
H1_1 H 0.7117 0.0723 0.1670 0.065 Uiso 1 1 calc R U
C2_1 C 0.5831(2) 0.12360(16) 0.06234(15) 0.0393(4) Uani 1 1 d . .
H2_1 H 0.6408 0.2084 0.1057 0.047 Uiso 1 1 calc R U
C3_1 C 0.4580(2) 0.08070(16) -0.03614(15) 0.0401(4) Uani 1 1 d . .
H3_1 H 0.4279 0.1355 -0.0619 0.048 Uiso 1 1 calc R U

loop_
_atom_site_aniso_label
_atom_site_aniso_U_11
_atom_site_aniso_U_22
_atom_site_aniso_U_33
_atom_site_aniso_U_23
_atom_site_aniso_U_13
_atom_site_aniso_U_12
O1 0.0159(5) 0.0204(5) 0.0157(5) 0.0069(4) 0.0086(4) 0.0077(4)
C1 0.0172(7) 0.0151(6) 0.0204(7) 0.0073(5) 0.0106(5) 0.0078(5)
N1 0.0121(5) 0.0151(5) 0.0202(6) 0.0086(4) 0.0079(4) 0.0062(5)
B1 0.0162(7) 0.0134(7) 0.0192(7) 0.0062(6) 0.0082(6) 0.0069(6)
O2 0.0148(5) 0.0200(5) 0.0180(5) 0.0063(4) 0.0083(4) 0.0066(4)
C2 0.0203(7) 0.0220(7) 0.0180(7) 0.0062(6) 0.0066(6) 0.0098(6)
N2 0.0139(5) 0.0166(6) 0.0210(6) 0.0100(5) 0.0092(5) 0.0074(5)
B2 0.0143(7) 0.0140(7) 0.0172(7) 0.0057(5) 0.0072(6) 0.0059(6)
C6 0.0195(7) 0.0167(6) 0.0168(6) 0.0077(5) 0.0095(5) 0.0099(6)
C5 0.0163(7) 0.0241(7) 0.0216(7) 0.0086(6) 0.0086(6) 0.0097(6)
C4 0.0236(7) 0.0283(8) 0.0257(7) 0.0123(6) 0.0170(6) 0.0143(6)
C3 0.0265(8) 0.0259(8) 0.0191(7) 0.0091(6) 0.0131(6) 0.0139(6)
C7 0.0189(7) 0.0141(6) 0.0125(6) 0.0047(5) 0.0086(5) 0.0081(5)
C8 0.0145(7) 0.0233(7) 0.0307(8) 0.0152(6) 0.0098(6) 0.0081(6)
C9 0.0164(7) 0.0246(7) 0.0338(8) 0.0170(6) 0.0132(6) 0.0103(6)
C10 0.0136(6) 0.0176(7) 0.0207(7) 0.0103(5) 0.0085(5) 0.0082(5)
C12 0.0199(7) 0.0162(7) 0.0255(7) 0.0094(6) 0.0099(6) 0.0103(6)
C11 0.0150(6) 0.0196(7) 0.0201(7) 0.0085(5) 0.0079(5) 0.0093(6)
C13 0.0172(7) 0.0238(7) 0.0248(7) 0.0141(6) 0.0105(6) 0.0120(6)
C14 0.0178(7) 0.0251(7) 0.0183(7) 0.0097(6) 0.0087(6) 0.0121(6)
C15 0.0126(6) 0.0204(7) 0.0204(7) 0.0085(5) 0.0073(5) 0.0093(5)
C16 0.0256(7) 0.0225(7) 0.0217(7) 0.0093(6) 0.0111(6) 0.0150(6)
C17 0.0342(9) 0.0278(8) 0.0305(8) 0.0187(7) 0.0180(7) 0.0173(7)
C18 0.0195(7) 0.0205(7) 0.0205(7) 0.0061(6) 0.0062(6) 0.0090(6)
C19 0.0124(6) 0.0131(6) 0.0217(7) 0.0079(5) 0.0072(5) 0.0047(5)
C20 0.0157(7) 0.0152(7) 0.0216(7) 0.0070(5) 0.0085(5) 0.0053(5)
C21 0.0236(7) 0.0184(7) 0.0267(7) 0.0075(6) 0.0129(6) 0.0113(6)
C22 0.0220(7) 0.0187(7) 0.0308(8) 0.0125(6) 0.0102(6) 0.0122(6)
C23 0.0212(7) 0.0191(7) 0.0219(7) 0.0109(6) 0.0080(6) 0.0085(6)
C24 0.0132(6) 0.0151(6) 0.0205(7) 0.0068(5) 0.0070(5) 0.0044(5)
C25 0.0181(7) 0.0166(7) 0.0188(7) 0.0082(5) 0.0085(6) 0.0068(6)
C26 0.0299(8) 0.0222(7) 0.0219(7) 0.0050(6) 0.0048(6) 0.0125(7)
C27 0.0309(9) 0.0255(8) 0.0334(8) 0.0102(7) 0.0211(7) 0.0083(7)
C28 0.0267(8) 0.0180(7) 0.0221(7) 0.0086(6) 0.0133(6) 0.0108(6)
C29 0.0411(10) 0.0297(8) 0.0348(9) 0.0150(7) 0.0262(8) 0.0200(8)
C30 0.0343(9) 0.0313(9) 0.0230(8) 0.0096(7) 0.0105(7) 0.0091(7)
C1_1 0.0476(12) 0.0351(10) 0.0464(12) 0.0049(9) -0.0066(9) 0.0151(9)
C2_1 0.0394(10) 0.0250(8) 0.0419(10) 0.0077(7) 0.0125(8) 0.0112(8)
C3_1 0.0443(11) 0.0317(9) 0.0436(10) 0.0157(8) 0.0147(9) 0.0203(8)

loop_
_atom_type_symbol
_atom_type_description
_atom_type_scat_dispersion_real
_atom_type_scat_dispersion_imag
_atom_type_scat_source
C C 0.0033 0.0016 'International Tables Vol C Tables 4.2.6.8 and 6.1.1.4'
H H 0.0000 0.0000 'International Tables Vol C Tables 4.2.6.8 and 6.1.1.4'
B B 0.0013 0.0007 'International Tables Vol C Tables 4.2.6.8 and 6.1.1.4'
N N 0.0061 0.0033 'International Tables Vol C Tables 4.2.6.8 and 6.1.1.4'
O O 0.0106 0.0060 'International Tables Vol C Tables 4.2.6.8 and 6.1.1.4'

loop_
_exptl_crystal_face_index_h
_exptl_crystal_face_index_k
_exptl_crystal_face_index_l
_exptl_crystal_face_perp_dist
0.00 0.00 1.00 0.0650
0.00 0.00 -1.00 0.0660
0.00 1.00 -1.00 0.0860
0.00 -1.00 1.00 0.0880
1.00 1.00 1.00 0.0860
-1.00 -1.00 -1.00 0.1000
1.00 0.00 1.00 0.0970
-1.00 0.00 -1.00 0.0930
-1.00 1.00 -1.00 0.0960
1.00 1.00 0.00 0.0820
-1.00 -1.00 0.00 0.1010
1.00 0.00 0.00 0.1030
-1.00 0.00 0.00 0.1060
1.00 -1.00 0.00 0.1120
-1.00 1.00 0.00 0.1090
0.00 1.00 0.00 0.0890
0.00 -1.00 0.00 0.1060
-1.00 1.00 1.00 0.0990
1.00 -1.00 -1.00 0.1100
1.00 0.00 -1.00 0.0940
-1.00 0.00 1.00 0.1150
1.00 1.00 -1.00 0.0840
-1.00 -1.00 1.00 0.0860
0.00 1.00 1.00 0.0930
0.00 -1.00 -1.00 0.1020

loop_
_geom_angle_atom_site_label_1
_geom_angle_atom_site_label_2
_geom_angle_atom_site_label_3
_geom_angle
_geom_angle_site_symmetry_1
_geom_angle_site_symmetry_3
C6 O1 B1 106.98(10) . .
C2 C1 O2 129.15(12) . .
C2 C1 C6 122.01(12) . .
O2 C1 C6 108.76(11) . .
C7 N1 C19 126.60(11) . .
C7 N1 C8 112.81(11) . .
C19 N1 C8 118.53(10) . .
O2 B1 O1 107.15(11) . .
O2 B1 B2 130.65(12) . .
O1 B1 B2 121.93(12) . .
C1 O2 B1 107.50(10) . .
C1 C2 C3 116.62(13) . .
C1 C2 H2 121.7 . .
C3 C2 H2 121.7 . .
C7 N2 C10 127.29(11) . .
C7 N2 C9 112.80(11) . .
C10 N2 C9 119.10(11) . .
C7 B2 B1 116.87(11) . .
C7 B2 B2 109.62(13) . 2_666
B1 B2 B2 110.58(13) . 2_666
C7 B2 H1 106.0(8) . .
B1 B2 H1 104.9(8) . .
B2 B2 H1 108.4(8) 2_666 .
O1 C6 C5 128.25(12) . .
O1 C6 C1 109.61(11) . .
C5 C6 C1 122.07(12) . .
C6 C5 C4 116.61(13) . .
C6 C5 H5 121.7 . .
C4 C5 H5 121.7 . .
C3 C4 C5 121.23(13) . .
C3 C4 H4 119.4 . .
C5 C4 H4 119.4 . .
C4 C3 C2 121.45(13) . .
C4 C3 H3 119.3 . .
C2 C3 H3 119.3 . .
N2 C7 N1 107.60(11) . .
N2 C7 B2 129.53(11) . .
N1 C7 B2 122.71(11) . .
N1 C8 C9 102.75(11) . .
N1 C8 H8A 111.2 . .
C9 C8 H8A 111.2 . .
N1 C8 H8AB 111.2 . .
C9 C8 H8AB 111.2 . .
H8A C8 H8AB 109.1 . .
N2 C9 C8 102.93(11) . .
N2 C9 H9A 111.2 . .
C8 C9 H9A 111.2 . .
N2 C9 H9AB 111.2 . .
C8 C9 H9AB 111.2 . .
H9A C9 H9AB 109.1 . .
C11 C10 C15 120.88(12) . .
C11 C10 N2 120.78(12) . .
C15 C10 N2 117.99(12) . .
C13 C12 C11 122.47(13) . .
C13 C12 H12 118.8 . .
C11 C12 H12 118.8 . .
C12 C11 C10 117.93(13) . .
C12 C11 C16 118.45(12) . .
C10 C11 C16 123.53(12) . .
C12 C13 C14 118.02(12) . .
C12 C13 C17 120.39(13) . .
C14 C13 C17 121.58(13) . .
C13 C14 C15 121.94(13) . .
C13 C14 H14 119.0 . .
C15 C14 H14 119.0 . .
C14 C15 C10 118.37(12) . .
C14 C15 C18 119.15(12) . .
C10 C15 C18 122.36(12) . .
C11 C16 H16A 109.5 . .
C11 C16 H16B 109.5 . .
H16A C16 H16B 109.5 . .
C11 C16 H16C 109.5 . .
H16A C16 H16C 109.5 . .
H16B C16 H16C 109.5 . .
C13 C17 H17A 109.5 . .
C13 C17 H17B 109.5 . .
H17A C17 H17B 109.5 . .
C13 C17 H17C 109.5 . .
H17A C17 H17C 109.5 . .
H17B C17 H17C 109.5 . .
C15 C18 H18A 109.5 . .
C15 C18 H18B 109.5 . .
H18A C18 H18B 109.5 . .
C15 C18 H18C 109.5 . .
H18A C18 H18C 109.5 . .
H18B C18 H18C 109.5 . .
C24 C19 C20 121.40(12) . .
C24 C19 N1 118.74(12) . .
C20 C19 N1 119.68(12) . .
C21 C20 C19 117.81(13) . .
C21 C20 C28 119.02(12) . .
C19 C20 C28 123.17(12) . .
C22 C21 C20 121.64(13) . .
C22 C21 H21 119.2 . .
C20 C21 H21 119.2 . .
C23 C22 C21 119.69(13) . .
C23 C22 H22 120.2 . .
C21 C22 H22 120.2 . .
C22 C23 C24 121.29(13) . .
C22 C23 H23 119.4 . .
C24 C23 H23 119.4 . .
C23 C24 C19 118.16(13) . .
C23 C24 C25 119.05(12) . .
C19 C24 C25 122.79(12) . .
C24 C25 C26 111.03(12) . .
C24 C25 C27 111.29(11) . .
C26 C25 C27 109.85(12) . .
C24 C25 H25 108.2 . .
C26 C25 H25 108.2 . .
C27 C25 H25 108.2 . .
C25 C26 H26A 109.5 . .
C25 C26 H26B 109.5 . .
H26A C26 H26B 109.5 . .
C25 C26 H26C 109.5 . .
H26A C26 H26C 109.5 . .
H26B C26 H26C 109.5 . .
C25 C27 H27A 109.5 . .
C25 C27 H27B 109.5 . .
H27A C27 H27B 109.5 . .
C25 C27 H27C 109.5 . .
H27A C27 H27C 109.5 . .
H27B C27 H27C 109.5 . .
C20 C28 C29 113.17(12) . .
C20 C28 C30 110.86(12) . .
C29 C28 C30 110.08(13) . .
C20 C28 H28 107.5 . .
C29 C28 H28 107.5 . .
C30 C28 H28 107.5 . .
C28 C29 H29A 109.5 . .
C28 C29 H29B 109.5 . .
H29A C29 H29B 109.5 . .
C28 C29 H29C 109.5 . .
H29A C29 H29C 109.5 . .
H29B C29 H29C 109.5 . .
C28 C30 H30A 109.5 . .
C28 C30 H30B 109.5 . .
H30A C30 H30B 109.5 . .
C28 C30 H30C 109.5 . .
H30A C30 H30C 109.5 . .
H30B C30 H30C 109.5 . .
C2_1 C1_1 C3_1 120.99(18) . 2_655
C2_1 C1_1 H1_1 119.5 . .
C3_1 C1_1 H1_1 119.5 2_655 .
C3_1 C2_1 C1_1 119.27(17) . .
C3_1 C2_1 H2_1 120.4 . .
C1_1 C2_1 H2_1 120.4 . .
C2_1 C3_1 C1_1 119.73(17) . 2_655
C2_1 C3_1 H3_1 120.1 . .
C1_1 C3_1 H3_1 120.1 2_655 .

loop_
_geom_bond_atom_site_label_1
_geom_bond_atom_site_label_2
_geom_bond_distance
_geom_bond_site_symmetry_2
O1 C6 1.3715(16) .
O1 B1 1.4256(18) .
C1 C2 1.3755(19) .
C1 O2 1.3764(16) .
C1 C6 1.3851(19) .
N1 C7 1.3564(17) .
N1 C19 1.4448(17) .
N1 C8 1.4708(17) .
B1 O2 1.4179(18) .
B1 B2 1.679(2) .
C2 C3 1.398(2) .
C2 H2 0.9500 .
N2 C7 1.3546(17) .
N2 C10 1.4431(16) .
N2 C9 1.4678(17) .
B2 C7 1.5848(19) .
B2 B2 1.842(3) 2_666
B2 H1 1.136(16) .
C6 C5 1.3771(19) .
C5 C4 1.399(2) .
C5 H5 0.9500 .
C4 C3 1.391(2) .
C4 H4 0.9500 .
C3 H3 0.9500 .
C8 C9 1.5204(19) .
C8 H8A 0.9900 .
C8 H8AB 0.9900 .
C9 H9A 0.9900 .
C9 H9AB 0.9900 .
C10 C11 1.3991(19) .
C10 C15 1.4048(19) .
C12 C13 1.387(2) .
C12 C11 1.3960(19) .
C12 H12 0.9500 .
C11 C16 1.5055(19) .
C13 C14 1.388(2) .
C13 C17 1.5087(19) .
C14 C15 1.3939(19) .
C14 H14 0.9500 .
C15 C18 1.5091(19) .
C16 H16A 0.9800 .
C16 H16B 0.9800 .
C16 H16C 0.9800 .
C17 H17A 0.9800 .
C17 H17B 0.9800 .
C17 H17C 0.9800 .
C18 H18A 0.9800 .
C18 H18B 0.9800 .
C18 H18C 0.9800 .
C19 C24 1.4024(19) .
C19 C20 1.4101(19) .
C20 C21 1.3921(19) .
C20 C28 1.5213(19) .
C21 C22 1.384(2) .
C21 H21 0.9500 .
C22 C23 1.379(2) .
C22 H22 0.9500 .
C23 C24 1.3983(19) .
C23 H23 0.9500 .
C24 C25 1.5165(19) .
C25 C26 1.5311(19) .
C25 C27 1.5330(19) .
C25 H25 1.0000 .
C26 H26A 0.9800 .
C26 H26B 0.9800 .
C26 H26C 0.9800 .
C27 H27A 0.9800 .
C27 H27B 0.9800 .
C27 H27C 0.9800 .
C28 C29 1.531(2) .
C28 C30 1.534(2) .
C28 H28 1.0000 .
C29 H29A 0.9800 .
C29 H29B 0.9800 .
C29 H29C 0.9800 .
C30 H30A 0.9800 .
C30 H30B 0.9800 .
C30 H30C 0.9800 .
C1_1 C2_1 1.376(3) .
C1_1 C3_1 1.381(3) 2_655
C1_1 H1_1 0.9500 .
C2_1 C3_1 1.363(3) .
C2_1 H2_1 0.9500 .
C3_1 C1_1 1.381(3) 2_655
C3_1 H3_1 0.9500 .

loop_
_geom_torsion_atom_site_label_1
_geom_torsion_atom_site_label_2
_geom_torsion_atom_site_label_3
_geom_torsion_atom_site_label_4
_geom_torsion
_geom_torsion_site_symmetry_1
_geom_torsion_site_symmetry_4
C6 O1 B1 O2 -0.76(14) . .
C6 O1 B1 B2 173.89(12) . .
C2 C1 O2 B1 -176.88(14) . .
C6 C1 O2 B1 -0.04(14) . .
O1 B1 O2 C1 0.49(14) . .
B2 B1 O2 C1 -173.52(13) . .
O2 C1 C2 C3 176.77(13) . .
C6 C1 C2 C3 0.3(2) . .
O2 B1 B2 C7 -3.7(2) . .
O1 B1 B2 C7 -176.91(11) . .
O2 B1 B2 B2 -129.99(16) . 2_666
O1 B1 B2 B2 56.76(18) . 2_666
B1 O1 C6 C5 177.70(14) . .
B1 O1 C6 C1 0.75(14) . .
C2 C1 C6 O1 176.66(12) . .
O2 C1 C6 O1 -0.45(15) . .
C2 C1 C6 C5 -0.5(2) . .
O2 C1 C6 C5 -177.63(12) . .
O1 C6 C5 C4 -176.43(13) . .
C1 C6 C5 C4 0.2(2) . .
C6 C5 C4 C3 0.3(2) . .
C5 C4 C3 C2 -0.6(2) . .
C1 C2 C3 C4 0.2(2) . .
C10 N2 C7 N1 -164.68(12) . .
C9 N2 C7 N1 4.87(15) . .
C10 N2 C7 B2 19.8(2) . .
C9 N2 C7 B2 -170.63(13) . .
C19 N1 C7 N2 165.70(12) . .
C8 N1 C7 N2 2.43(15) . .
C19 N1 C7 B2 -18.4(2) . .
C8 N1 C7 B2 178.31(12) . .
B1 B2 C7 N2 -64.75(18) . .
B2 B2 C7 N2 62.05(19) 2_666 .
B1 B2 C7 N1 120.34(13) . .
B2 B2 C7 N1 -112.86(15) 2_666 .
C7 N1 C8 C9 -8.13(15) . .
C19 N1 C8 C9 -172.88(12) . .
C7 N2 C9 C8 -9.63(16) . .
C10 N2 C9 C8 160.86(12) . .
N1 C8 C9 N2 9.93(14) . .
C7 N2 C10 C11 -101.94(16) . .
C9 N2 C10 C11 89.10(16) . .
C7 N2 C10 C15 84.78(17) . .
C9 N2 C10 C15 -84.19(15) . .
C13 C12 C11 C10 1.9(2) . .
C13 C12 C11 C16 -174.74(13) . .
C15 C10 C11 C12 -6.61(19) . .
N2 C10 C11 C12 -179.69(12) . .
C15 C10 C11 C16 169.88(13) . .
N2 C10 C11 C16 -3.2(2) . .
C11 C12 C13 C14 2.5(2) . .
C11 C12 C13 C17 -178.85(13) . .
C12 C13 C14 C15 -2.4(2) . .
C17 C13 C14 C15 178.99(13) . .
C13 C14 C15 C10 -2.2(2) . .
C13 C14 C15 C18 174.12(12) . .
C11 C10 C15 C14 6.74(19) . .
N2 C10 C15 C14 -179.99(12) . .
C11 C10 C15 C18 -169.41(12) . .
N2 C10 C15 C18 3.87(19) . .
C7 N1 C19 C24 119.13(14) . .
C8 N1 C19 C24 -78.44(16) . .
C7 N1 C19 C20 -65.68(18) . .
C8 N1 C19 C20 96.75(15) . .
C24 C19 C20 C21 -1.3(2) . .
N1 C19 C20 C21 -176.37(12) . .
C24 C19 C20 C28 177.39(12) . .
N1 C19 C20 C28 2.33(19) . .
C19 C20 C21 C22 1.1(2) . .
C28 C20 C21 C22 -177.70(13) . .
C20 C21 C22 C23 -0.2(2) . .
C21 C22 C23 C24 -0.5(2) . .
C22 C23 C24 C19 0.3(2) . .
C22 C23 C24 C25 -179.72(13) . .
C20 C19 C24 C23 0.67(19) . .
N1 C19 C24 C23 175.77(12) . .
C20 C19 C24 C25 -179.35(12) . .
N1 C19 C24 C25 -4.24(19) . .
C23 C24 C25 C26 56.39(16) . .
C19 C24 C25 C26 -123.60(14) . .
C23 C24 C25 C27 -66.31(17) . .
C19 C24 C25 C27 113.70(15) . .
C21 C20 C28 C29 -45.15(18) . .
C19 C20 C28 C29 136.17(14) . .
C21 C20 C28 C30 79.10(17) . .
C19 C20 C28 C30 -99.58(16) . .
C3_1 C1_1 C2_1 C3_1 0.1(4) 2_655 .
C1_1 C2_1 C3_1 C1_1 -0.1(4) . 2_655
